data_1565671
loop_
_publ_author_name
'Lee, Yool'
'Oh, Chaeun'
'Kim, Jin'
'Park, Myong-Suk'
'Bae, Woo Kyun'
'Yoo, Kyung Hyun'
'Hong, Seungwoo'

_publ_section_title
;
 Bioinspired nonheme iron complex that triggers mitochondrial apoptotic
 signalling pathway specifically for colorectal cancer cells
;
_journal_issue 3
_journal_name_full 'Chemical Science'
_journal_page_first 737
_journal_page_last 747
_journal_paper_doi 10.1039/D1SC05094J
_journal_volume 13
_journal_year 2022
_chemical_absolute_configuration syn
_chemical_formula_moiety 'C16 H23 Fe N3 O3, 2(Cl O4), H2 O'
_chemical_formula_sum 'C16 H25 Cl2 Fe N3 O12'
_chemical_formula_weight 578.14
_space_group_crystal_system monoclinic
_space_group_IT_number 4
_space_group_name_Hall 'P 2yb'
_space_group_name_H-M_alt 'P 1 21 1'
_atom_sites_solution_hydrogens mixed
_audit_creation_method SHELXL-2016/6
_audit_update_record
;
2020-04-26 deposited with the CCDC.	2021-12-10 downloaded from the CCDC.
;
_cell_angle_alpha 90
_cell_angle_beta 102.510(4)
_cell_angle_gamma 90
_cell_formula_units_Z 4
_cell_length_a 14.194(4)
_cell_length_b 10.712(3)
_cell_length_c 15.769(4)
_cell_measurement_reflns_used 15526
_cell_measurement_temperature 120(2)
_cell_measurement_theta_max 25.097
_cell_measurement_theta_min 1.470
_cell_volume 2340.7(11)
_computing_cell_refinement 'Bruker SMART'
_computing_data_collection 'Bruker SMART'
_computing_data_reduction 'Bruker SAINT'
_computing_molecular_graphics 'Bruker SHELXTL'
_computing_publication_material 'Bruker SHELXTL'
_computing_structure_refinement 'SHELXL-2016/6 (Sheldrick, 2016)'
_computing_structure_solution 'SHELXT 2014/4 (Sheldrick, 2014)'
_diffrn_ambient_temperature 120(2)
_diffrn_measured_fraction_theta_full 0.987
_diffrn_measured_fraction_theta_max 0.987
_diffrn_measurement_device_type 'CCD area detector'
_diffrn_measurement_method 'phi and omega scans'
_diffrn_radiation_type MoK\a
_diffrn_radiation_wavelength 0.71073
_diffrn_reflns_av_R_equivalents 0.0520
_diffrn_reflns_av_unetI/netI 0.0756
_diffrn_reflns_Laue_measured_fraction_full 0.987
_diffrn_reflns_Laue_measured_fraction_max 0.987
_diffrn_reflns_limit_h_max 16
_diffrn_reflns_limit_h_min -16
_diffrn_reflns_limit_k_max 12
_diffrn_reflns_limit_k_min -12
_diffrn_reflns_limit_l_max 18
_diffrn_reflns_limit_l_min -18
_diffrn_reflns_number 15526
_diffrn_reflns_point_group_measured_fraction_full 0.989
_diffrn_reflns_point_group_measured_fraction_max 0.989
_diffrn_reflns_theta_full 25.097
_diffrn_reflns_theta_max 25.097
_diffrn_reflns_theta_min 1.470
_exptl_absorpt_coefficient_mu 0.939
_exptl_absorpt_correction_type multi-scan
_exptl_absorpt_process_details SADABS
_exptl_crystal_colour yellow
_exptl_crystal_density_diffrn 1.641
_exptl_crystal_density_meas ?
_exptl_crystal_density_method 'not measured'
_exptl_crystal_description block
_exptl_crystal_F_000 1192
_exptl_crystal_size_max 0.400
_exptl_crystal_size_mid 0.300
_exptl_crystal_size_min 0.200
_exptl_transmission_factor_max 0.745
_exptl_transmission_factor_min 0.601
_refine_diff_density_max 0.427
_refine_diff_density_min -0.435
_refine_diff_density_rms 0.080
_refine_ls_abs_structure_details
;
 Refined as an inversion twin.
;
_refine_ls_abs_structure_Flack 0.51(2)
_refine_ls_extinction_method none
_refine_ls_goodness_of_fit_ref 1.017
_refine_ls_hydrogen_treatment mixed
_refine_ls_matrix_type full
_refine_ls_number_parameters 639
_refine_ls_number_reflns 7959
_refine_ls_number_restraints 1
_refine_ls_restrained_S_all 1.017
_refine_ls_R_factor_all 0.0539
_refine_ls_R_factor_gt 0.0359
_refine_ls_shift/su_max 0.000
_refine_ls_shift/su_mean 0.000
_refine_ls_structure_factor_coef Fsqd
_refine_ls_weighting_details 'w=1/[\s^2^(Fo^2^)+(0.0310P)^2^] where P=(Fo^2^+2Fc^2^)/3'
_refine_ls_weighting_scheme calc
_refine_ls_wR_factor_gt 0.0768
_refine_ls_wR_factor_ref 0.0864
_reflns_Friedel_coverage 0.894
_reflns_Friedel_fraction_full 0.991
_reflns_Friedel_fraction_max 0.991
_reflns_number_gt 6552
_reflns_number_total 7959
_reflns_threshold_expression 'I > 2\s(I)'
_cod_data_source_file d1sc05094j2.cif
_cod_data_source_block pre6_a
_cod_depositor_comments
;
The following automatic conversions were performed:

data item '_exptl_crystal_density_meas' value 'not measured' was
changed to '?' -- the value is perceived as not measured.

Automatic conversion script
Id: cif_fix_values 7556 2019-12-06 15:28:31Z antanas 

 Adding full bibliography for 1565671--1565673.cif.
;
_cod_original_cell_volume 2340.8(11)
_cod_original_sg_symbol_H-M 'P 21'
_cod_database_code 1565671
_shelx_shelxl_version_number 2016/6
_shelx_space_group_comment
;
The symmetry employed for this shelxl refinement is uniquely defined
by the following loop, which should always be used as a source of
symmetry information in preference to the above space-group names.
They are only intended as comments.
;
_shelx_estimated_absorpt_t_min 0.705
_shelx_estimated_absorpt_t_max 0.834

loop_
_space_group_symop_operation_xyz
'x, y, z'
'-x, y+1/2, -z'

loop_
_atom_site_label
_atom_site_type_symbol
_atom_site_fract_x
_atom_site_fract_y
_atom_site_fract_z
_atom_site_U_iso_or_equiv
_atom_site_adp_type
_atom_site_occupancy
_atom_site_site_symmetry_order
_atom_site_calc_flag
_atom_site_refinement_flags_posn
_atom_site_refinement_flags_adp
_atom_site_refinement_flags_occupancy
_atom_site_disorder_assembly
_atom_site_disorder_group
Fe1 Fe 0.75721(6) 0.70834(8) 0.08912(5) 0.0153(2) Uani 1 1 d . . . . .
Fe2 Fe 0.26219(6) 0.28339(7) 0.41619(5) 0.0140(2) Uani 1 1 d . . . . .
N1 N 0.8150(3) 0.8561(5) 0.1889(3) 0.0174(12) Uani 1 1 d . . . . .
N2 N 0.7191(4) 0.8771(5) 0.0180(3) 0.0182(12) Uani 1 1 d . . . . .
N3 N 0.8434(3) 0.6044(5) 0.1913(3) 0.0183(12) Uani 1 1 d . . . . .
N4 N 0.2027(3) 0.1367(5) 0.3166(3) 0.0155(12) Uani 1 1 d . . . . .
N5 N 0.1846(4) 0.3895(5) 0.3103(3) 0.0188(12) Uani 1 1 d . . . . .
N6 N 0.2834(3) 0.1164(5) 0.4901(3) 0.0191(13) Uani 1 1 d . . . . .
O1 O 0.6541(3) 0.5829(5) 0.0240(3) 0.0239(12) Uani 1 1 d . . . . .
O2 O 0.6427(3) 0.7203(4) 0.1596(3) 0.0192(10) Uani 1 1 d . . . . .
O3 O 0.8508(4) 0.6752(5) 0.0031(3) 0.0303(13) Uani 1 1 d . . . . .
O4 O 0.3834(3) 0.2548(4) 0.3559(3) 0.0197(10) Uani 1 1 d . . . . .
O5 O 0.3685(3) 0.3971(4) 0.4868(3) 0.0204(10) Uani 1 1 d . . . . .
O6 O 0.1667(3) 0.3345(4) 0.4991(3) 0.0221(11) Uani 1 1 d . . . . .
H6A H 0.168402 0.413510 0.505845 0.033 Uiso 1 1 d R U . . .
H6B H 0.188527 0.305654 0.549990 0.033 Uiso 1 1 d R U . . .
O7 O 0.8597(3) 0.0945(5) 0.4800(3) 0.0338(12) Uani 1 1 d . . . . .
O8 O 0.8838(4) 0.1162(6) 0.3381(3) 0.0523(18) Uani 1 1 d . . . . .
O9 O 0.9852(4) 0.2181(5) 0.4535(3) 0.0429(14) Uani 1 1 d . . . . .
O10 O 0.9905(4) -0.0014(5) 0.4414(3) 0.0387(14) Uani 1 1 d . . . . .
O11 O 0.5162(3) 0.3555(4) 0.6657(3) 0.0280(11) Uani 1 1 d . . . . .
O12 O 0.6356(3) 0.2462(5) 0.6130(3) 0.0388(13) Uani 1 1 d . . . . .
O13 O 0.5545(4) 0.1486(5) 0.7097(3) 0.0329(13) Uani 1 1 d . . . . .
O14 O 0.6648(3) 0.3089(4) 0.7588(3) 0.0315(11) Uani 1 1 d . . . . .
O15 O 0.4550(4) 0.8197(5) 0.7815(3) 0.0359(13) Uani 1 1 d . . . . .
O16 O 0.4401(4) 0.7125(5) 0.9069(3) 0.0425(13) Uani 1 1 d . . . . .
O17 O 0.4268(3) 0.6030(4) 0.7763(3) 0.0286(11) Uani 1 1 d . . . . .
O18 O 0.3042(3) 0.7403(5) 0.7934(3) 0.0482(14) Uani 1 1 d . . . . .
O19 O 0.1116(4) 0.8801(5) 0.1648(3) 0.0369(14) Uani 1 1 d . . . . .
O20 O 0.0149(4) 0.9834(5) 0.0471(3) 0.0437(15) Uani 1 1 d . . . . .
O21 O 0.0432(4) 0.7678(5) 0.0387(3) 0.0453(15) Uani 1 1 d . . . . .
O22 O 0.1675(4) 0.9113(5) 0.0380(4) 0.0508(16) Uani 1 1 d . . . . .
O23 O 0.5944(3) 0.4718(5) 0.8748(3) 0.0331(12) Uani 1 1 d G . . . .
O24 O 0.3460(3) 0.5709(4) 0.5966(3) 0.0317(12) Uani 1 1 d G . . . .
Cl1 Cl 0.93049(11) 0.10655(16) 0.42737(10) 0.0224(4) Uani 1 1 d . . . . .
Cl2 Cl 0.59236(10) 0.26396(14) 0.68594(10) 0.0180(4) Uani 1 1 d . . . . .
Cl3 Cl 0.40593(10) 0.72083(15) 0.81513(9) 0.0187(4) Uani 1 1 d . . . . .
Cl4 Cl 0.08445(11) 0.88516(16) 0.07230(11) 0.0254(4) Uani 1 1 d . . . . .
C1 C 0.6668(4) 0.8811(7) -0.0637(4) 0.0216(15) Uani 1 1 d . . . . .
H1A H 0.635797 0.806766 -0.088136 0.026 Uiso 1 1 calc R U . . .
C2 C 0.6558(5) 0.9860(7) -0.1135(5) 0.0276(17) Uani 1 1 d . . . . .
H2 H 0.618551 0.984987 -0.171380 0.033 Uiso 1 1 calc R U . . .
C3 C 0.7008(5) 1.0950(7) -0.0771(5) 0.0313(18) Uani 1 1 d . . . . .
H3 H 0.695267 1.169959 -0.109987 0.038 Uiso 1 1 calc R U . . .
C4 C 0.7531(5) 1.0928(7) 0.0068(5) 0.0277(17) Uani 1 1 d . . . . .
H4 H 0.782924 1.166811 0.032930 0.033 Uiso 1 1 calc R U . . .
C5 C 0.7622(5) 0.9817(6) 0.0535(4) 0.0191(15) Uani 1 1 d . . . . .
C6 C 0.8245(5) 0.9755(7) 0.1446(4) 0.0240(17) Uani 1 1 d . . . . .
H6C H 0.892844 0.987518 0.141566 0.029 Uiso 1 1 calc R U . . .
H6D H 0.806321 1.044778 0.179422 0.029 Uiso 1 1 calc R U . . .
C7 C 0.9077(4) 0.8076(6) 0.2393(4) 0.0204(15) Uani 1 1 d . . . . .
H7A H 0.925082 0.851809 0.295621 0.024 Uiso 1 1 calc R U . . .
H7B H 0.959171 0.823279 0.207089 0.024 Uiso 1 1 calc R U . . .
C8 C 0.9005(4) 0.6693(6) 0.2550(4) 0.0196(15) Uani 1 1 d . . . . .
C9 C 0.9510(4) 0.6124(7) 0.3305(4) 0.0255(16) Uani 1 1 d . . . . .
H9 H 0.990443 0.660057 0.375260 0.031 Uiso 1 1 calc R U . . .
C10 C 0.9423(5) 0.4838(7) 0.3387(5) 0.0318(18) Uani 1 1 d . . . . .
H10 H 0.976753 0.442653 0.389387 0.038 Uiso 1 1 calc R U . . .
C11 C 0.8842(4) 0.4165(7) 0.2741(4) 0.0273(17) Uani 1 1 d . . . . .
H11 H 0.877215 0.328754 0.279287 0.033 Uiso 1 1 calc R U . . .
C12 C 0.8357(5) 0.4801(6) 0.2009(5) 0.0243(16) Uani 1 1 d . . . . .
H12 H 0.795548 0.433996 0.155565 0.029 Uiso 1 1 calc R U . . .
C13 C 0.7438(4) 0.8650(7) 0.2467(4) 0.0222(16) Uani 1 1 d . . . . .
H13A H 0.748126 0.948856 0.273665 0.027 Uiso 1 1 calc R U . . .
H13B H 0.760567 0.802591 0.293935 0.027 Uiso 1 1 calc R U . . .
C14 C 0.6420(4) 0.8426(6) 0.1972(4) 0.0228(16) Uani 1 1 d . . . . .
H14A H 0.596414 0.845656 0.236602 0.027 Uiso 1 1 calc R U . . .
H14B H 0.622648 0.906380 0.151241 0.027 Uiso 1 1 calc R U . . .
C15 C 0.5516(4) 0.6830(6) 0.1048(4) 0.0244(16) Uani 1 1 d . . . . .
H15A H 0.528039 0.746990 0.059975 0.029 Uiso 1 1 calc R U . . .
H15B H 0.502248 0.670165 0.139760 0.029 Uiso 1 1 calc R U . . .
C16 C 0.5732(5) 0.5620(7) 0.0636(4) 0.0256(16) Uani 1 1 d . . . . .
H16A H 0.588748 0.495765 0.108160 0.031 Uiso 1 1 calc R U . . .
H16B H 0.516305 0.535150 0.019160 0.031 Uiso 1 1 calc R U . . .
C17 C 0.1970(5) 0.5128(6) 0.3006(4) 0.0226(15) Uani 1 1 d . . . . .
H17 H 0.238377 0.557433 0.345937 0.027 Uiso 1 1 calc R U . . .
C18 C 0.1519(5) 0.5761(7) 0.2273(4) 0.0263(16) Uani 1 1 d . . . . .
H18 H 0.161436 0.663252 0.222087 0.032 Uiso 1 1 calc R U . . .
C19 C 0.0923(5) 0.5106(7) 0.1614(5) 0.0289(18) Uani 1 1 d . . . . .
H19 H 0.060776 0.552208 0.109837 0.035 Uiso 1 1 calc R U . . .
C20 C 0.0792(4) 0.3853(7) 0.1709(4) 0.0248(16) Uani 1 1 d . . . . .
H20 H 0.037649 0.339697 0.126263 0.030 Uiso 1 1 calc R U . . .
C21 C 0.1265(4) 0.3251(6) 0.2457(4) 0.0171(15) Uani 1 1 d . . . . .
C22 C 0.1130(4) 0.1884(7) 0.2622(4) 0.0211(15) Uani 1 1 d . . . . .
H22A H 0.058978 0.177388 0.291981 0.025 Uiso 1 1 calc R U . . .
H22B H 0.096952 0.143001 0.206189 0.025 Uiso 1 1 calc R U . . .
C23 C 0.1873(5) 0.0178(6) 0.3605(4) 0.0207(16) Uani 1 1 d . . . . .
H23C H 0.209493 -0.052535 0.329083 0.025 Uiso 1 1 calc R U . . .
H23D H 0.117285 0.006593 0.356957 0.025 Uiso 1 1 calc R U . . .
C24 C 0.2392(4) 0.0126(6) 0.4544(4) 0.0192(16) Uani 1 1 d . . . . .
C25 C 0.2371(5) -0.0963(7) 0.5029(5) 0.0253(16) Uani 1 1 d . . . . .
H25 H 0.205639 -0.169125 0.476432 0.030 Uiso 1 1 calc R U . . .
C26 C 0.2815(5) -0.0960(7) 0.5901(5) 0.0287(17) Uani 1 1 d . . . . .
H26 H 0.279357 -0.168427 0.624478 0.034 Uiso 1 1 calc R U . . .
C27 C 0.3291(5) 0.0099(7) 0.6273(4) 0.0254(17) Uani 1 1 d . . . . .
H27 H 0.361192 0.010150 0.686775 0.030 Uiso 1 1 calc R U . . .
C28 C 0.3295(4) 0.1152(7) 0.5768(4) 0.0219(15) Uani 1 1 d . . . . .
H28 H 0.361975 0.188124 0.602147 0.026 Uiso 1 1 calc R U . . .
C29 C 0.2767(4) 0.1223(7) 0.2633(4) 0.0208(15) Uani 1 1 d . . . . .
H29A H 0.266832 0.187695 0.217852 0.025 Uiso 1 1 calc R U . . .
H29B H 0.268331 0.040096 0.233912 0.025 Uiso 1 1 calc R U . . .
C30 C 0.3774(5) 0.1319(6) 0.3170(4) 0.0226(16) Uani 1 1 d . . . . .
H30A H 0.389440 0.066363 0.362317 0.027 Uiso 1 1 calc R U . . .
H30B H 0.425294 0.122895 0.280114 0.027 Uiso 1 1 calc R U . . .
C31 C 0.4722(4) 0.2830(7) 0.4166(4) 0.0242(15) Uani 1 1 d . . . . .
H31A H 0.526460 0.287726 0.386473 0.029 Uiso 1 1 calc R U . . .
H31B H 0.486919 0.218065 0.462236 0.029 Uiso 1 1 calc R U . . .
C32 C 0.4565(4) 0.4070(6) 0.4556(4) 0.0223(15) Uani 1 1 d . . . . .
H32A H 0.511370 0.427254 0.504020 0.027 Uiso 1 1 calc R U . . .
H32B H 0.450605 0.473735 0.411267 0.027 Uiso 1 1 calc R U . . .
H1 H 0.650(6) 0.547(8) -0.012(5) 0.033 Uiso 1 1 d . U . . .
H3A H 0.907(5) 0.698(7) 0.010(4) 0.033 Uiso 1 1 d . U . . .
H3B H 0.857(5) 0.606(7) -0.009(5) 0.033 Uiso 1 1 d . U . . .
H5 H 0.366(5) 0.463(7) 0.529(4) 0.033 Uiso 1 1 d . U . . .
H23A H 0.607(5) 0.407(7) 0.837(4) 0.033 Uiso 1 1 d . U . . .
H23B H 0.541(5) 0.510(6) 0.843(4) 0.033 Uiso 1 1 d . U . . .
H24A H 0.364(5) 0.570(8) 0.643(5) 0.033 Uiso 1 1 d . U . . .
H24B H 0.279(5) 0.602(7) 0.590(4) 0.033 Uiso 1 1 d . U . . .

loop_
_atom_site_aniso_label
_atom_site_aniso_U_11
_atom_site_aniso_U_22
_atom_site_aniso_U_33
_atom_site_aniso_U_23
_atom_site_aniso_U_13
_atom_site_aniso_U_12
Fe1 0.0185(4) 0.0147(5) 0.0116(5) 0.0004(4) 0.0011(3) 0.0011(4)
Fe2 0.0162(4) 0.0137(5) 0.0117(5) 0.0001(4) 0.0023(3) 0.0011(4)
N1 0.021(3) 0.017(3) 0.014(3) 0.002(2) 0.004(2) -0.003(2)
N2 0.021(3) 0.020(3) 0.015(3) 0.002(2) 0.006(2) 0.006(2)
N3 0.018(3) 0.018(3) 0.018(3) 0.003(2) 0.004(2) 0.003(2)
N4 0.015(3) 0.018(3) 0.014(3) 0.001(2) 0.004(2) 0.003(2)
N5 0.020(3) 0.017(3) 0.019(3) 0.002(2) 0.005(2) 0.001(2)
N6 0.018(3) 0.021(3) 0.018(3) 0.002(3) 0.003(2) 0.003(2)
O1 0.025(2) 0.025(3) 0.022(3) -0.009(2) 0.004(2) -0.004(2)
O2 0.021(2) 0.018(2) 0.018(2) -0.0054(19) 0.0025(17) -0.0023(19)
O3 0.039(3) 0.025(3) 0.031(3) 0.000(2) 0.016(2) 0.009(2)
O4 0.016(2) 0.022(3) 0.022(2) -0.0024(19) 0.0050(17) 0.0017(17)
O5 0.019(2) 0.023(3) 0.020(3) -0.005(2) 0.0066(18) -0.0045(19)
O6 0.035(3) 0.018(2) 0.015(2) -0.0011(19) 0.0084(19) 0.0044(19)
O7 0.030(3) 0.024(3) 0.053(3) -0.001(3) 0.021(2) 0.001(2)
O8 0.086(4) 0.030(3) 0.025(3) 0.009(3) -0.022(3) -0.021(3)
O9 0.050(3) 0.033(3) 0.038(3) 0.006(3) -0.008(2) -0.028(3)
O10 0.033(3) 0.044(3) 0.043(3) 0.008(3) 0.016(2) 0.012(2)
O11 0.027(2) 0.029(2) 0.028(3) 0.005(2) 0.006(2) 0.010(2)
O12 0.045(3) 0.052(3) 0.025(3) 0.006(2) 0.021(2) 0.015(2)
O13 0.044(3) 0.021(3) 0.030(3) 0.008(2) 0.000(2) -0.008(2)
O14 0.030(2) 0.029(3) 0.029(3) -0.005(2) -0.007(2) -0.002(2)
O15 0.051(3) 0.025(3) 0.032(3) 0.005(2) 0.010(2) -0.014(2)
O16 0.064(3) 0.049(3) 0.013(2) 0.003(2) 0.004(2) 0.003(3)
O17 0.036(3) 0.019(2) 0.032(3) -0.009(2) 0.009(2) 0.001(2)
O18 0.025(3) 0.058(4) 0.060(3) 0.003(3) 0.005(2) 0.015(2)
O19 0.047(3) 0.043(3) 0.019(3) 0.008(3) 0.004(2) -0.002(3)
O20 0.043(3) 0.034(3) 0.050(4) 0.012(3) 0.000(3) 0.014(3)
O21 0.049(3) 0.033(3) 0.045(3) -0.001(3) -0.008(2) -0.007(3)
O22 0.060(4) 0.045(4) 0.061(4) 0.014(3) 0.042(3) -0.001(3)
O23 0.032(3) 0.043(3) 0.021(3) -0.007(2) 0.001(2) 0.004(2)
O24 0.031(3) 0.035(3) 0.029(3) -0.011(2) 0.005(2) -0.003(2)
Cl1 0.0241(8) 0.0216(9) 0.0194(9) 0.0049(7) 0.0000(6) -0.0080(7)
Cl2 0.0227(8) 0.0175(9) 0.0136(8) 0.0010(7) 0.0037(6) 0.0007(6)
Cl3 0.0217(7) 0.0190(8) 0.0143(8) 0.0011(7) 0.0015(6) 0.0021(7)
Cl4 0.0297(9) 0.0202(9) 0.0258(10) 0.0072(7) 0.0048(7) -0.0003(7)
C1 0.021(3) 0.026(4) 0.018(4) 0.004(3) 0.005(3) 0.008(3)
C2 0.025(4) 0.038(4) 0.022(4) 0.008(3) 0.010(3) 0.009(3)
C3 0.034(4) 0.030(4) 0.033(4) 0.020(3) 0.012(3) 0.012(3)
C4 0.027(4) 0.018(4) 0.039(4) 0.004(3) 0.009(3) 0.005(3)
C5 0.025(3) 0.017(4) 0.019(4) 0.004(3) 0.011(3) 0.004(3)
C6 0.029(4) 0.014(4) 0.030(4) -0.002(3) 0.007(3) -0.001(3)
C7 0.020(3) 0.022(4) 0.018(3) 0.002(3) 0.001(3) -0.002(3)
C8 0.015(3) 0.029(4) 0.016(3) 0.000(3) 0.006(2) 0.001(3)
C9 0.022(3) 0.036(4) 0.017(3) 0.009(3) 0.001(3) 0.004(3)
C10 0.032(4) 0.039(5) 0.022(4) 0.008(3) 0.001(3) 0.011(3)
C11 0.025(4) 0.025(4) 0.033(4) 0.013(3) 0.008(3) 0.008(3)
C12 0.027(4) 0.019(4) 0.027(4) 0.001(3) 0.005(3) 0.005(3)
C13 0.026(3) 0.021(4) 0.020(4) -0.005(3) 0.005(3) 0.001(3)
C14 0.022(3) 0.024(4) 0.025(4) -0.006(3) 0.010(3) -0.001(3)
C15 0.019(3) 0.033(4) 0.020(3) -0.002(3) 0.003(3) -0.005(3)
C16 0.034(4) 0.026(4) 0.018(4) 0.001(3) 0.007(3) -0.009(3)
C17 0.026(4) 0.016(4) 0.026(4) 0.001(3) 0.008(3) 0.003(3)
C18 0.031(4) 0.022(4) 0.027(4) 0.006(3) 0.011(3) 0.004(3)
C19 0.032(4) 0.033(4) 0.024(4) 0.013(3) 0.010(3) 0.013(3)
C20 0.024(3) 0.033(4) 0.015(3) 0.000(3) -0.001(3) 0.006(3)
C21 0.018(3) 0.022(4) 0.014(3) 0.002(3) 0.009(3) 0.002(2)
C22 0.020(3) 0.026(4) 0.018(3) -0.005(3) 0.004(3) -0.003(3)
C23 0.027(4) 0.015(4) 0.020(4) 0.001(3) 0.006(3) -0.003(3)
C24 0.012(3) 0.019(4) 0.028(4) -0.002(3) 0.006(3) 0.001(3)
C25 0.031(4) 0.020(4) 0.029(4) 0.007(3) 0.016(3) 0.000(3)
C26 0.031(4) 0.024(4) 0.034(4) 0.015(3) 0.014(3) 0.009(3)
C27 0.026(4) 0.028(4) 0.021(4) 0.011(3) 0.003(3) 0.005(3)
C28 0.021(3) 0.024(4) 0.018(4) 0.002(3) 0.001(3) 0.004(3)
C29 0.022(3) 0.022(4) 0.020(4) -0.004(3) 0.009(3) 0.001(3)
C30 0.028(4) 0.018(4) 0.024(4) -0.007(3) 0.012(3) -0.001(3)
C31 0.017(3) 0.030(4) 0.025(4) -0.003(3) 0.003(2) -0.005(3)
C32 0.018(3) 0.027(4) 0.022(4) 0.002(3) 0.004(3) -0.004(3)

loop_
_atom_type_symbol
_atom_type_description
_atom_type_scat_dispersion_real
_atom_type_scat_dispersion_imag
_atom_type_scat_source
C C 0.0033 0.0016 'International Tables Vol C Tables 4.2.6.8 and 6.1.1.4'
H H 0.0000 0.0000 'International Tables Vol C Tables 4.2.6.8 and 6.1.1.4'
N N 0.0061 0.0033 'International Tables Vol C Tables 4.2.6.8 and 6.1.1.4'
O O 0.0106 0.0060 'International Tables Vol C Tables 4.2.6.8 and 6.1.1.4'
Cl Cl 0.1484 0.1585 'International Tables Vol C Tables 4.2.6.8 and 6.1.1.4'
Fe Fe 0.3463 0.8444 'International Tables Vol C Tables 4.2.6.8 and 6.1.1.4'

loop_
_geom_angle_atom_site_label_1
_geom_angle_atom_site_label_2
_geom_angle_atom_site_label_3
_geom_angle
_geom_angle_site_symmetry_1
_geom_angle_site_symmetry_3
_geom_angle_publ_flag
O1 Fe1 N3 105.3(2) . . ?
O1 Fe1 O3 92.7(2) . . ?
N3 Fe1 O3 93.4(2) . . ?
O1 Fe1 N2 102.47(19) . . ?
N3 Fe1 N2 152.2(2) . . ?
O3 Fe1 N2 85.9(2) . . ?
O1 Fe1 O2 76.46(17) . . ?
N3 Fe1 O2 90.84(19) . . ?
O3 Fe1 O2 169.08(18) . . ?
N2 Fe1 O2 94.97(19) . . ?
O1 Fe1 N1 154.88(19) . . ?
N3 Fe1 N1 77.0(2) . . ?
O3 Fe1 N1 112.2(2) . . ?
N2 Fe1 N1 77.55(19) . . ?
O2 Fe1 N1 78.51(17) . . ?
O5 Fe2 N6 101.60(18) . . ?
O5 Fe2 N5 107.60(19) . . ?
N6 Fe2 N5 150.8(2) . . ?
O5 Fe2 O6 90.29(17) . . ?
N6 Fe2 O6 85.1(2) . . ?
N5 Fe2 O6 93.11(19) . . ?
O5 Fe2 O4 76.25(17) . . ?
N6 Fe2 O4 95.17(19) . . ?
N5 Fe2 O4 93.27(19) . . ?
O6 Fe2 O4 166.33(16) . . ?
O5 Fe2 N4 155.00(18) . . ?
N6 Fe2 N4 77.4(2) . . ?
N5 Fe2 N4 76.9(2) . . ?
O6 Fe2 N4 114.30(19) . . ?
O4 Fe2 N4 78.96(17) . . ?
C7 N1 C6 113.5(5) . . ?
C7 N1 C13 109.4(5) . . ?
C6 N1 C13 112.0(5) . . ?
C7 N1 Fe1 106.0(4) . . ?
C6 N1 Fe1 109.5(4) . . ?
C13 N1 Fe1 106.0(4) . . ?
C5 N2 C1 118.8(6) . . ?
C5 N2 Fe1 116.6(4) . . ?
C1 N2 Fe1 123.8(5) . . ?
C8 N3 C12 118.6(5) . . ?
C8 N3 Fe1 117.0(4) . . ?
C12 N3 Fe1 123.9(4) . . ?
C22 N4 C23 113.3(5) . . ?
C22 N4 C29 109.5(5) . . ?
C23 N4 C29 111.5(5) . . ?
C22 N4 Fe2 106.8(4) . . ?
C23 N4 Fe2 110.1(4) . . ?
C29 N4 Fe2 105.2(4) . . ?
C17 N5 C21 119.3(6) . . ?
C17 N5 Fe2 123.8(4) . . ?
C21 N5 Fe2 116.6(4) . . ?
C24 N6 C28 119.1(6) . . ?
C24 N6 Fe2 118.2(4) . . ?
C28 N6 Fe2 122.1(5) . . ?
C16 O1 Fe1 115.3(4) . . ?
C16 O1 H1 110(7) . . ?
Fe1 O1 H1 134(7) . . ?
C14 O2 C15 114.3(5) . . ?
C14 O2 Fe1 109.8(4) . . ?
C15 O2 Fe1 110.6(4) . . ?
Fe1 O3 H3A 127(5) . . ?
Fe1 O3 H3B 116(6) . . ?
H3A O3 H3B 99(7) . . ?
C31 O4 C30 115.8(5) . . ?
C31 O4 Fe2 110.1(4) . . ?
C30 O4 Fe2 109.7(4) . . ?
C32 O5 Fe2 116.4(4) . . ?
C32 O5 H5 110(4) . . ?
Fe2 O5 H5 131(4) . . ?
Fe2 O6 H6A 108.9 . . ?
Fe2 O6 H6B 109.4 . . ?
H6A O6 H6B 104.4 . . ?
H23A O23 H23B 103(5) . . ?
H24A O24 H24B 104(7) . . ?
O8 Cl1 O10 110.3(4) . . ?
O8 Cl1 O9 109.3(3) . . ?
O10 Cl1 O9 111.3(3) . . ?
O8 Cl1 O7 110.1(3) . . ?
O10 Cl1 O7 107.8(3) . . ?
O9 Cl1 O7 108.1(3) . . ?
O12 Cl2 O13 110.3(3) . . ?
O12 Cl2 O11 110.1(3) . . ?
O13 Cl2 O11 109.8(3) . . ?
O12 Cl2 O14 109.1(3) . . ?
O13 Cl2 O14 108.8(3) . . ?
O11 Cl2 O14 108.6(3) . . ?
O18 Cl3 O16 110.9(3) . . ?
O18 Cl3 O15 110.6(3) . . ?
O16 Cl3 O15 109.7(3) . . ?
O18 Cl3 O17 108.2(3) . . ?
O16 Cl3 O17 108.4(3) . . ?
O15 Cl3 O17 109.0(3) . . ?
O19 Cl4 O22 109.5(3) . . ?
O19 Cl4 O21 109.9(3) . . ?
O22 Cl4 O21 109.6(4) . . ?
O19 Cl4 O20 109.1(3) . . ?
O22 Cl4 O20 109.0(3) . . ?
O21 Cl4 O20 109.7(3) . . ?
N2 C1 C2 123.5(7) . . ?
N2 C1 H1A 118.3 . . ?
C2 C1 H1A 118.3 . . ?
C1 C2 C3 117.9(6) . . ?
C1 C2 H2 121.0 . . ?
C3 C2 H2 121.0 . . ?
C4 C3 C2 119.2(7) . . ?
C4 C3 H3 120.4 . . ?
C2 C3 H3 120.4 . . ?
C3 C4 C5 119.7(7) . . ?
C3 C4 H4 120.2 . . ?
C5 C4 H4 120.2 . . ?
N2 C5 C4 120.8(6) . . ?
N2 C5 C6 118.6(6) . . ?
C4 C5 C6 120.5(6) . . ?
N1 C6 C5 113.1(5) . . ?
N1 C6 H6C 109.0 . . ?
C5 C6 H6C 109.0 . . ?
N1 C6 H6D 109.0 . . ?
C5 C6 H6D 109.0 . . ?
H6C C6 H6D 107.8 . . ?
N1 C7 C8 110.5(5) . . ?
N1 C7 H7A 109.5 . . ?
C8 C7 H7A 109.5 . . ?
N1 C7 H7B 109.5 . . ?
C8 C7 H7B 109.5 . . ?
H7A C7 H7B 108.1 . . ?
N3 C8 C9 122.0(6) . . ?
N3 C8 C7 115.9(6) . . ?
C9 C8 C7 122.1(6) . . ?
C8 C9 C10 118.3(6) . . ?
C8 C9 H9 120.8 . . ?
C10 C9 H9 120.8 . . ?
C11 C10 C9 120.2(6) . . ?
C11 C10 H10 119.9 . . ?
C9 C10 H10 119.9 . . ?
C10 C11 C12 118.1(7) . . ?
C10 C11 H11 121.0 . . ?
C12 C11 H11 121.0 . . ?
N3 C12 C11 122.7(6) . . ?
N3 C12 H12 118.6 . . ?
C11 C12 H12 118.6 . . ?
N1 C13 C14 111.7(5) . . ?
N1 C13 H13A 109.3 . . ?
C14 C13 H13A 109.3 . . ?
N1 C13 H13B 109.3 . . ?
C14 C13 H13B 109.3 . . ?
H13A C13 H13B 107.9 . . ?
O2 C14 C13 105.5(5) . . ?
O2 C14 H14A 110.6 . . ?
C13 C14 H14A 110.6 . . ?
O2 C14 H14B 110.6 . . ?
C13 C14 H14B 110.6 . . ?
H14A C14 H14B 108.8 . . ?
O2 C15 C16 104.8(5) . . ?
O2 C15 H15A 110.8 . . ?
C16 C15 H15A 110.8 . . ?
O2 C15 H15B 110.8 . . ?
C16 C15 H15B 110.8 . . ?
H15A C15 H15B 108.9 . . ?
O1 C16 C15 108.0(5) . . ?
O1 C16 H16A 110.1 . . ?
C15 C16 H16A 110.1 . . ?
O1 C16 H16B 110.1 . . ?
C15 C16 H16B 110.1 . . ?
H16A C16 H16B 108.4 . . ?
N5 C17 C18 122.1(6) . . ?
N5 C17 H17 118.9 . . ?
C18 C17 H17 118.9 . . ?
C17 C18 C19 118.7(7) . . ?
C17 C18 H18 120.6 . . ?
C19 C18 H18 120.6 . . ?
C20 C19 C18 119.4(6) . . ?
C20 C19 H19 120.3 . . ?
C18 C19 H19 120.3 . . ?
C19 C20 C21 119.9(6) . . ?
C19 C20 H20 120.0 . . ?
C21 C20 H20 120.0 . . ?
N5 C21 C20 120.5(6) . . ?
N5 C21 C22 116.5(6) . . ?
C20 C21 C22 122.9(6) . . ?
N4 C22 C21 109.8(5) . . ?
N4 C22 H22A 109.7 . . ?
C21 C22 H22A 109.7 . . ?
N4 C22 H22B 109.7 . . ?
C21 C22 H22B 109.7 . . ?
H22A C22 H22B 108.2 . . ?
N4 C23 C24 113.5(5) . . ?
N4 C23 H23C 108.9 . . ?
C24 C23 H23C 108.9 . . ?
N4 C23 H23D 108.9 . . ?
C24 C23 H23D 108.9 . . ?
H23C C23 H23D 107.7 . . ?
N6 C24 C25 121.8(6) . . ?
N6 C24 C23 117.9(6) . . ?
C25 C24 C23 120.3(6) . . ?
C26 C25 C24 118.9(7) . . ?
C26 C25 H25 120.6 . . ?
C24 C25 H25 120.6 . . ?
C25 C26 C27 119.8(7) . . ?
C25 C26 H26 120.1 . . ?
C27 C26 H26 120.1 . . ?
C28 C27 C26 119.2(6) . . ?
C28 C27 H27 120.4 . . ?
C26 C27 H27 120.4 . . ?
C27 C28 N6 121.2(6) . . ?
C27 C28 H28 119.4 . . ?
N6 C28 H28 119.4 . . ?
N4 C29 C30 112.1(5) . . ?
N4 C29 H29A 109.2 . . ?
C30 C29 H29A 109.2 . . ?
N4 C29 H29B 109.2 . . ?
C30 C29 H29B 109.2 . . ?
H29A C29 H29B 107.9 . . ?
O4 C30 C29 105.2(5) . . ?
O4 C30 H30A 110.7 . . ?
C29 C30 H30A 110.7 . . ?
O4 C30 H30B 110.7 . . ?
C29 C30 H30B 110.7 . . ?
H30A C30 H30B 108.8 . . ?
O4 C31 C32 105.7(5) . . ?
O4 C31 H31A 110.6 . . ?
C32 C31 H31A 110.6 . . ?
O4 C31 H31B 110.6 . . ?
C32 C31 H31B 110.6 . . ?
H31A C31 H31B 108.7 . . ?
O5 C32 C31 106.9(5) . . ?
O5 C32 H32A 110.3 . . ?
C31 C32 H32A 110.3 . . ?
O5 C32 H32B 110.3 . . ?
C31 C32 H32B 110.3 . . ?
H32A C32 H32B 108.6 . . ?

loop_
_geom_bond_atom_site_label_1
_geom_bond_atom_site_label_2
_geom_bond_distance
_geom_bond_site_symmetry_2
_geom_bond_publ_flag
Fe1 O1 2.086(5) . ?
Fe1 N3 2.116(5) . ?
Fe1 O3 2.124(5) . ?
Fe1 N2 2.135(5) . ?
Fe1 O2 2.162(4) . ?
Fe1 N1 2.257(5) . ?
Fe2 O5 2.067(4) . ?
Fe2 N6 2.120(6) . ?
Fe2 N5 2.121(5) . ?
Fe2 O6 2.148(4) . ?
Fe2 O4 2.160(4) . ?
Fe2 N4 2.252(5) . ?
N1 C7 1.476(7) . ?
N1 C6 1.477(9) . ?
N1 C13 1.505(8) . ?
N2 C5 1.339(8) . ?
N2 C1 1.342(8) . ?
N3 C8 1.340(8) . ?
N3 C12 1.348(9) . ?
N4 C22 1.479(7) . ?
N4 C23 1.489(8) . ?
N4 C29 1.490(8) . ?
N5 C17 1.345(8) . ?
N5 C21 1.352(8) . ?
N6 C24 1.339(8) . ?
N6 C28 1.383(8) . ?
O1 C16 1.438(8) . ?
O1 H1 0.67(7) . ?
O2 C14 1.439(8) . ?
O2 C15 1.447(7) . ?
O3 H3A 0.82(7) . ?
O3 H3B 0.78(7) . ?
O4 C31 1.440(7) . ?
O4 C30 1.447(8) . ?
O5 C32 1.442(8) . ?
O5 H5 0.97(7) . ?
O6 H6A 0.8525 . ?
O6 H6B 0.8528 . ?
O7 Cl1 1.441(5) . ?
O8 Cl1 1.423(5) . ?
O9 Cl1 1.436(5) . ?
O10 Cl1 1.425(5) . ?
O11 Cl2 1.444(4) . ?
O12 Cl2 1.429(5) . ?
O13 Cl2 1.429(5) . ?
O14 Cl2 1.448(4) . ?
O15 Cl3 1.431(5) . ?
O16 Cl3 1.426(4) . ?
O17 Cl3 1.462(4) . ?
O18 Cl3 1.425(5) . ?
O19 Cl4 1.427(5) . ?
O20 Cl4 1.439(5) . ?
O21 Cl4 1.438(6) . ?
O22 Cl4 1.428(6) . ?
O23 H23A 0.96(8) . ?
O23 H23B 0.92(7) . ?
O24 H24A 0.72(7) . ?
O24 H24B 0.99(7) . ?
C1 C2 1.360(10) . ?
C1 H1A 0.9500 . ?
C2 C3 1.394(11) . ?
C2 H2 0.9500 . ?
C3 C4 1.369(9) . ?
C3 H3 0.9500 . ?
C4 C5 1.391(10) . ?
C4 H4 0.9500 . ?
C5 C6 1.516(9) . ?
C6 H6C 0.9900 . ?
C6 H6D 0.9900 . ?
C7 C8 1.509(10) . ?
C7 H7A 0.9900 . ?
C7 H7B 0.9900 . ?
C8 C9 1.390(9) . ?
C9 C10 1.391(11) . ?
C9 H9 0.9500 . ?
C10 C11 1.369(10) . ?
C10 H10 0.9500 . ?
C11 C12 1.388(9) . ?
C11 H11 0.9500 . ?
C12 H12 0.9500 . ?
C13 C14 1.506(8) . ?
C13 H13A 0.9900 . ?
C13 H13B 0.9900 . ?
C14 H14A 0.9900 . ?
C14 H14B 0.9900 . ?
C15 C16 1.511(10) . ?
C15 H15A 0.9900 . ?
C15 H15B 0.9900 . ?
C16 H16A 0.9900 . ?
C16 H16B 0.9900 . ?
C17 C18 1.373(9) . ?
C17 H17 0.9500 . ?
C18 C19 1.381(10) . ?
C18 H18 0.9500 . ?
C19 C20 1.368(10) . ?
C19 H19 0.9500 . ?
C20 C21 1.384(9) . ?
C20 H20 0.9500 . ?
C21 C22 1.506(10) . ?
C22 H22A 0.9900 . ?
C22 H22B 0.9900 . ?
C23 C24 1.505(9) . ?
C23 H23C 0.9900 . ?
C23 H23D 0.9900 . ?
C24 C25 1.398(10) . ?
C25 C26 1.383(10) . ?
C25 H25 0.9500 . ?
C26 C27 1.384(10) . ?
C26 H26 0.9500 . ?
C27 C28 1.381(10) . ?
C27 H27 0.9500 . ?
C28 H28 0.9500 . ?
C29 C30 1.499(8) . ?
C29 H29A 0.9900 . ?
C29 H29B 0.9900 . ?
C30 H30A 0.9900 . ?
C30 H30B 0.9900 . ?
C31 C32 1.500(10) . ?
C31 H31A 0.9900 . ?
C31 H31B 0.9900 . ?
C32 H32A 0.9900 . ?
C32 H32B 0.9900 . ?

loop_
_geom_hbond_atom_site_label_D
_geom_hbond_atom_site_label_H
_geom_hbond_atom_site_label_A
_geom_hbond_distance_DH
_geom_hbond_distance_HA
_geom_hbond_distance_DA
_geom_hbond_angle_DHA
_geom_hbond_site_symmetry_A
O5 H5 O24 0.97(7) 1.64(7) 2.609(7) 173(6) .
O23 H23A O14 0.96(8) 1.93(8) 2.860(7) 163(6) .
O23 H23A Cl2 0.96(8) 2.80(8) 3.713(5) 160(5) .
O23 H23B O17 0.92(7) 1.99(7) 2.907(6) 177(6) .
O23 H23B Cl3 0.92(7) 2.93(7) 3.752(5) 150(5) .
O24 H24A O17 0.72(7) 2.13(7) 2.838(6) 169(9) .
O6 H6A O7 0.85 2.00 2.839(7) 167.0 2_656
O6 H6A Cl1 0.85 2.83 3.526(5) 140.3 2_656
O24 H24B O7 0.99(7) 2.04(6) 2.918(6) 147(5) 2_656
O24 H24B Cl1 0.99(7) 2.93(7) 3.879(5) 161(5) 2_656
O3 H3A O21 0.82(7) 2.03(7) 2.844(8) 173(7) 1_655
O1 H1 O23 0.67(7) 1.97(7) 2.608(6) 160(9) 1_554
O3 H3B O20 0.78(7) 2.42(7) 3.023(8) 135(7) 2_645
O3 H3B O22 0.78(7) 2.14(8) 2.900(8) 164(7) 2_645
O3 H3B Cl4 0.78(7) 2.76(8) 3.520(5) 165(7) 2_645

loop_
_geom_torsion_atom_site_label_1
_geom_torsion_atom_site_label_2
_geom_torsion_atom_site_label_3
_geom_torsion_atom_site_label_4
_geom_torsion
_geom_torsion_site_symmetry_1
_geom_torsion_site_symmetry_2
_geom_torsion_site_symmetry_3
_geom_torsion_site_symmetry_4
_geom_torsion_publ_flag
C5 N2 C1 C2 0.7(10) . . . . ?
Fe1 N2 C1 C2 -169.0(5) . . . . ?
N2 C1 C2 C3 -0.5(11) . . . . ?
C1 C2 C3 C4 -0.6(11) . . . . ?
C2 C3 C4 C5 1.4(11) . . . . ?
C1 N2 C5 C4 0.2(10) . . . . ?
Fe1 N2 C5 C4 170.6(5) . . . . ?
C1 N2 C5 C6 -177.6(6) . . . . ?
Fe1 N2 C5 C6 -7.1(8) . . . . ?
C3 C4 C5 N2 -1.2(11) . . . . ?
C3 C4 C5 C6 176.5(7) . . . . ?
C7 N1 C6 C5 139.1(6) . . . . ?
C13 N1 C6 C5 -96.4(7) . . . . ?
Fe1 N1 C6 C5 20.9(7) . . . . ?
N2 C5 C6 N1 -10.4(9) . . . . ?
C4 C5 C6 N1 171.9(6) . . . . ?
C6 N1 C7 C8 -159.4(6) . . . . ?
C13 N1 C7 C8 74.7(7) . . . . ?
Fe1 N1 C7 C8 -39.2(6) . . . . ?
C12 N3 C8 C9 -0.6(10) . . . . ?
Fe1 N3 C8 C9 171.8(5) . . . . ?
C12 N3 C8 C7 178.6(6) . . . . ?
Fe1 N3 C8 C7 -9.0(8) . . . . ?
N1 C7 C8 N3 34.1(8) . . . . ?
N1 C7 C8 C9 -146.7(6) . . . . ?
N3 C8 C9 C10 0.9(11) . . . . ?
C7 C8 C9 C10 -178.3(7) . . . . ?
C8 C9 C10 C11 -0.8(11) . . . . ?
C9 C10 C11 C12 0.6(11) . . . . ?
C8 N3 C12 C11 0.3(10) . . . . ?
Fe1 N3 C12 C11 -171.5(5) . . . . ?
C10 C11 C12 N3 -0.3(11) . . . . ?
C7 N1 C13 C14 -148.0(6) . . . . ?
C6 N1 C13 C14 85.3(6) . . . . ?
Fe1 N1 C13 C14 -34.1(6) . . . . ?
C15 O2 C14 C13 -176.9(5) . . . . ?
Fe1 O2 C14 C13 -52.0(5) . . . . ?
N1 C13 C14 O2 58.2(7) . . . . ?
C14 O2 C15 C16 172.4(5) . . . . ?
Fe1 O2 C15 C16 47.9(5) . . . . ?
Fe1 O1 C16 C15 34.3(6) . . . . ?
O2 C15 C16 O1 -52.7(6) . . . . ?
C21 N5 C17 C18 0.6(10) . . . . ?
Fe2 N5 C17 C18 174.0(5) . . . . ?
N5 C17 C18 C19 -0.4(11) . . . . ?
C17 C18 C19 C20 0.6(11) . . . . ?
C18 C19 C20 C21 -0.9(11) . . . . ?
C17 N5 C21 C20 -0.9(9) . . . . ?
Fe2 N5 C21 C20 -174.7(5) . . . . ?
C17 N5 C21 C22 -177.9(6) . . . . ?
Fe2 N5 C21 C22 8.2(7) . . . . ?
C19 C20 C21 N5 1.1(10) . . . . ?
C19 C20 C21 C22 177.9(7) . . . . ?
C23 N4 C22 C21 160.6(6) . . . . ?
C29 N4 C22 C21 -74.3(7) . . . . ?
Fe2 N4 C22 C21 39.2(6) . . . . ?
N5 C21 C22 N4 -33.3(8) . . . . ?
C20 C21 C22 N4 149.8(6) . . . . ?
C22 N4 C23 C24 -135.8(6) . . . . ?
C29 N4 C23 C24 100.1(6) . . . . ?
Fe2 N4 C23 C24 -16.2(7) . . . . ?
C28 N6 C24 C25 1.1(10) . . . . ?
Fe2 N6 C24 C25 -170.0(5) . . . . ?
C28 N6 C24 C23 178.3(6) . . . . ?
Fe2 N6 C24 C23 7.2(8) . . . . ?
N4 C23 C24 N6 7.0(9) . . . . ?
N4 C23 C24 C25 -175.8(6) . . . . ?
N6 C24 C25 C26 0.3(10) . . . . ?
C23 C24 C25 C26 -176.8(6) . . . . ?
C24 C25 C26 C27 -1.6(10) . . . . ?
C25 C26 C27 C28 1.6(11) . . . . ?
C26 C27 C28 N6 -0.2(11) . . . . ?
C24 N6 C28 C27 -1.2(10) . . . . ?
Fe2 N6 C28 C27 169.5(5) . . . . ?
C22 N4 C29 C30 152.1(6) . . . . ?
C23 N4 C29 C30 -81.7(7) . . . . ?
Fe2 N4 C29 C30 37.6(6) . . . . ?
C31 O4 C30 C29 175.4(5) . . . . ?
Fe2 O4 C30 C29 50.0(5) . . . . ?
N4 C29 C30 O4 -59.8(7) . . . . ?
C30 O4 C31 C32 -173.3(5) . . . . ?
Fe2 O4 C31 C32 -48.2(6) . . . . ?
Fe2 O5 C32 C31 -33.4(6) . . . . ?
O4 C31 C32 O5 52.1(6) . . . . ?
